data_4329354
loop_
_publ_author_name
'Gordan Horvat'
'Vladimir Stilinovi\'c'
'Tomica Hrenar'
'Branko Kaitner'
'Leo Frkanec'
'Vladislav Tomi\<si\'c'

_publ_section_title
;
 An Integrated Approach (Thermodynamic, Structural, and Computational) to
 the Study of Complexation of Alkali-Metal Cations by a Lower-Rim
 Calix[4]arene Amide Derivative in Acetonitrile
;
_journal_name_full 'Inorganic Chemistry'
_journal_page_first 6264
_journal_page_last 6278
_journal_paper_doi 10.1021/ic300474s
_journal_volume 51
_journal_year 2012
_chemical_formula_moiety 'C76 H116 N4 O8'
_chemical_formula_sum 'C76 H116 N4 O8'
_chemical_formula_weight 1213.73
_chemical_name_systematic
;
5,11,17,23-tetra-tert-butyl-25,26,27,28-tetrakis(N-hexylaminocarbonylmethoxy)
calix[4]arene
;
_space_group_IT_number 15
_symmetry_cell_setting monoclinic
_symmetry_space_group_name_Hall '-C 2yc'
_symmetry_space_group_name_H-M 'C 1 2/c 1'
_atom_sites_solution_hydrogens geom
_atom_sites_solution_primary direct
_atom_sites_solution_secondary difmap
_audit_creation_date 2011-02-22T11:34:07-00:00
_audit_creation_method 'WinGX routine CIF_UPDATE'
_cell_angle_alpha 90
_cell_angle_beta 90.575(7)
_cell_angle_gamma 90
_cell_formula_units_Z 8
_cell_length_a 31.981(2)
_cell_length_b 24.792(2)
_cell_length_c 18.5200(17)
_cell_measurement_reflns_used 421
_cell_measurement_temperature 100.0(2)
_cell_measurement_theta_max 52.0
_cell_measurement_theta_min 4.6
_cell_volume 14683(2)
_computing_structure_refinement 'SHELXL-97 (Sheldrick, 2008)'
_computing_structure_solution 'SHELXS-97 (Sheldrick, 2008)'
_diffrn_ambient_temperature 100.0(2)
_diffrn_measured_fraction_theta_full 0.934
_diffrn_measured_fraction_theta_max 0.934
_diffrn_measurement_device_type
;
Oxford Diffraction Xcalibur CCD
diffractometer
;
_diffrn_measurement_method '\w scan'
_diffrn_radiation_monochromator graphite
_diffrn_radiation_source 'fine-focus sealed tube'
_diffrn_radiation_type MoK\a
_diffrn_radiation_wavelength 0.71073
_diffrn_reflns_av_R_equivalents 0.1742
_diffrn_reflns_av_unetI/netI 0.3005
_diffrn_reflns_limit_h_max 33
_diffrn_reflns_limit_h_min -38
_diffrn_reflns_limit_k_max 29
_diffrn_reflns_limit_k_min -29
_diffrn_reflns_limit_l_max 22
_diffrn_reflns_limit_l_min -22
_diffrn_reflns_number 45804
_diffrn_reflns_theta_full 25
_diffrn_reflns_theta_max 25
_diffrn_reflns_theta_min 3.69
_diffrn_standards_number 27
_exptl_absorpt_coefficient_mu 0.07
_exptl_absorpt_correction_type none
_exptl_crystal_colour colourless
_exptl_crystal_density_diffrn 1.098
_exptl_crystal_description plate
_exptl_crystal_F_000 5312
_exptl_crystal_size_max 0.31
_exptl_crystal_size_mid 0.24
_exptl_crystal_size_min 0.09
_refine_diff_density_max 0.923
_refine_diff_density_min -0.565
_refine_diff_density_rms 0.085
_refine_ls_extinction_method none
_refine_ls_goodness_of_fit_ref 0.98
_refine_ls_hydrogen_treatment constr
_refine_ls_matrix_type full
_refine_ls_number_parameters 888
_refine_ls_number_reflns 12065
_refine_ls_number_restraints 209
_refine_ls_restrained_S_all 0.983
_refine_ls_R_factor_all 0.2762
_refine_ls_R_factor_gt 0.1292
_refine_ls_shift/su_max 0.001
_refine_ls_shift/su_mean 0
_refine_ls_structure_factor_coef Fsqd
_refine_ls_weighting_details 'calc w=1/[\s^2^(Fo^2^)+(0.1618P)^2^+0.0000P] where P=(Fo^2^+2Fc^2^)/3'
_refine_ls_weighting_scheme calc
_refine_ls_wR_factor_gt 0.3294
_refine_ls_wR_factor_ref 0.367
_reflns_number_gt 3617
_reflns_number_total 12065
_reflns_threshold_expression >2sigma(I)
_cod_data_source_file ic300474s_si_002_1.cif
_cod_data_source_block calix
_cod_original_sg_symbol_H-M 'C 2/c'
_cod_database_code 4329354

loop_
_symmetry_equiv_pos_as_xyz
'x, y, z'
'-x, y, -z+1/2'
'x+1/2, y+1/2, z'
'-x+1/2, y+1/2, -z+1/2'
'-x, -y, -z'
'x, -y, z-1/2'
'-x+1/2, -y+1/2, -z'
'x+1/2, -y+1/2, z-1/2'

loop_
_atom_site_label
_atom_site_type_symbol
_atom_site_fract_x
_atom_site_fract_y
_atom_site_fract_z
_atom_site_U_iso_or_equiv
_atom_site_adp_type
_atom_site_occupancy
_atom_site_symmetry_multiplicity
_atom_site_calc_flag
_atom_site_refinement_flags
_atom_site_disorder_assembly
_atom_site_disorder_group
O4 O 0.26157(17) 0.4739(2) 0.6030(3) 0.0444(15) Uani 1 1 d . . .
O3 O 0.24720(16) 0.4514(2) 0.7924(3) 0.0414(14) Uani 1 1 d . . .
O2 O 0.28168(18) 0.3495(2) 0.6840(3) 0.0460(15) Uani 1 1 d . . .
O1 O 0.27717(17) 0.3692(2) 0.5214(3) 0.0446(15) Uani 1 1 d . . .
O8 O 0.18038(16) 0.4609(2) 0.6554(3) 0.0521(17) Uani 1 1 d . . .
O5 O 0.2235(2) 0.4029(3) 0.4152(3) 0.0670(19) Uani 1 1 d . . .
O7 O 0.16908(17) 0.4499(3) 0.9240(3) 0.0624(18) Uani 1 1 d . . .
O6 O 0.2207(2) 0.2713(3) 0.6239(4) 0.083(2) Uani 1 1 d . . .
N4 N 0.1612(2) 0.5210(3) 0.5718(4) 0.055(2) Uani 1 1 d D . .
H4N H 0.1686 0.5385 0.5339 0.065 Uiso 1 1 calc R . .
N1 N 0.2350(2) 0.3276(3) 0.3500(4) 0.0454(18) Uani 1 1 d . . .
H1N H 0.247 0.2966 0.3481 0.054 Uiso 1 1 calc R . .
N2 N 0.1867(2) 0.3497(3) 0.6142(4) 0.060(2) Uani 1 1 d D D .
H2N H 0.1843 0.3821 0.6303 0.072 Uiso 1 1 calc R . .
C26 C 0.3470(3) 0.5969(3) 0.5680(4) 0.042(2) Uani 1 1 d . . .
C69 C 0.1874(3) 0.4842(4) 0.5999(5) 0.042(2) Uani 1 1 d . . .
N3 N 0.16583(19) 0.4444(3) 0.8035(4) 0.064(2) Uani 1 1 d . . .
H3N H 0.1802 0.4454 0.7645 0.077 Uiso 1 1 calc R . .
C14 C 0.3008(3) 0.3645(3) 0.8348(4) 0.044(2) Uani 1 1 d . . .
H14A H 0.2706 0.3632 0.829 0.053 Uiso 1 1 calc R . .
H14B H 0.3075 0.3584 0.8854 0.053 Uiso 1 1 calc R . .
C3 C 0.3815(3) 0.4241(4) 0.5035(4) 0.047(2) Uani 1 1 d . . .
H3 H 0.394 0.4554 0.4863 0.057 Uiso 1 1 calc R . .
C1 C 0.3199(3) 0.3743(3) 0.5260(4) 0.038(2) Uani 1 1 d . . .
C60 C 0.2307(2) 0.4643(4) 0.8616(4) 0.045(2) Uani 1 1 d . . .
H60A H 0.235 0.5023 0.8713 0.054 Uiso 1 1 calc R . .
H60B H 0.2456 0.4439 0.8984 0.054 Uiso 1 1 calc R . .
C61 C 0.1851(3) 0.4518(3) 0.8659(5) 0.041(2) Uani 1 1 d . . .
C6 C 0.3436(3) 0.3328(3) 0.5555(4) 0.043(2) Uani 1 1 d . . .
C19 C 0.3756(3) 0.4748(4) 0.7856(4) 0.045(2) Uani 1 1 d . . .
C17 C 0.3049(2) 0.5057(3) 0.7584(4) 0.035(2) Uani 1 1 d . . .
C27 C 0.3241(2) 0.5936(3) 0.6306(4) 0.040(2) Uani 1 1 d . . .
H27 H 0.3278 0.6201 0.6656 0.048 Uiso 1 1 calc R . .
C25 C 0.3410(2) 0.5564(3) 0.5184(4) 0.041(2) Uani 1 1 d . . .
H25 H 0.3564 0.5575 0.4761 0.05 Uiso 1 1 calc R . .
C5 C 0.3868(3) 0.3366(3) 0.5551(4) 0.046(2) Uani 1 1 d . . .
H5 H 0.403 0.3084 0.5729 0.055 Uiso 1 1 calc R . .
C4 C 0.4063(3) 0.3828(4) 0.5279(4) 0.049(2) Uani 1 1 d . . .
C2 C 0.3378(3) 0.4206(3) 0.5038(4) 0.038(2) Uani 1 1 d . . .
C10 C 0.3208(3) 0.3208(3) 0.7889(5) 0.043(2) Uani 1 1 d . . .
C20 C 0.3583(3) 0.4284(3) 0.8111(4) 0.043(2) Uani 1 1 d . . .
H20 H 0.3762 0.4018 0.8288 0.051 Uiso 1 1 calc R . .
C13 C 0.3655(3) 0.2533(3) 0.7009(5) 0.048(2) Uani 1 1 d . . .
H13 H 0.3808 0.2312 0.6705 0.058 Uiso 1 1 calc R . .
C16 C 0.2908(3) 0.4589(4) 0.7884(4) 0.039(2) Uani 1 1 d . . .
C11 C 0.3529(3) 0.2889(4) 0.8179(5) 0.052(2) Uani 1 1 d . . .
H11 H 0.3591 0.2905 0.867 0.062 Uiso 1 1 calc R . .
C22 C 0.2962(2) 0.5531(3) 0.6433(4) 0.037(2) Uani 1 1 d . . .
C24 C 0.3137(2) 0.5142(3) 0.5275(4) 0.037(2) Uani 1 1 d . . .
C49 C 0.2204(3) 0.3179(3) 0.0832(4) 0.047(2) Uani 1 1 d . . .
H49A H 0.2506 0.3145 0.0814 0.056 Uiso 1 1 calc R . .
H49B H 0.2088 0.2818 0.0835 0.056 Uiso 1 1 calc R . .
C48 C 0.2092(3) 0.3452(4) 0.1533(5) 0.056(3) Uani 1 1 d . . .
H48A H 0.2176 0.3828 0.1505 0.067 Uiso 1 1 calc R . .
H48B H 0.179 0.3444 0.1582 0.067 Uiso 1 1 calc R . .
C21 C 0.2783(2) 0.5449(3) 0.7187(4) 0.040(2) Uani 1 1 d . . .
H21A H 0.2777 0.579 0.7444 0.048 Uiso 1 1 calc R . .
H21B H 0.2499 0.5314 0.715 0.048 Uiso 1 1 calc R . .
C41 C 0.4045(3) 0.6355(4) 0.4909(4) 0.054(3) Uani 1 1 d . . .
H41A H 0.4189 0.6016 0.4934 0.081 Uiso 1 1 calc R . .
H41B H 0.4245 0.6643 0.4884 0.081 Uiso 1 1 calc R . .
H41C H 0.3868 0.6362 0.4487 0.081 Uiso 1 1 calc R . .
C8 C 0.3334(3) 0.2837(3) 0.6719(5) 0.046(2) Uani 1 1 d . . .
C23 C 0.2906(2) 0.5156(3) 0.5904(4) 0.040(2) Uani 1 1 d . . .
C31 C 0.4714(2) 0.4405(4) 0.5169(5) 0.061(3) Uani 1 1 d . . .
H31A H 0.4619 0.4615 0.5571 0.091 Uiso 1 1 calc R . .
H31B H 0.4614 0.4563 0.4727 0.091 Uiso 1 1 calc R . .
H31C H 0.5015 0.4399 0.5169 0.091 Uiso 1 1 calc R . .
C50 C 0.2059(3) 0.3455(4) 0.0169(4) 0.055(3) Uani 1 1 d . . .
H50A H 0.1759 0.3503 0.0198 0.066 Uiso 1 1 calc R . .
H50B H 0.2184 0.3811 0.0156 0.066 Uiso 1 1 calc R . .
C46 C 0.2113(3) 0.3462(4) 0.2878(4) 0.050(2) Uani 1 1 d . . .
H46A H 0.213 0.3852 0.2847 0.06 Uiso 1 1 calc R . .
H46B H 0.1821 0.3363 0.293 0.06 Uiso 1 1 calc R . .
C40 C 0.3778(2) 0.6426(3) 0.5582(4) 0.040(2) Uani 1 1 d . . .
C18 C 0.3470(3) 0.5117(3) 0.7585(4) 0.043(2) Uani 1 1 d . . .
H18 H 0.3575 0.5433 0.7387 0.051 Uiso 1 1 calc R . .
C9 C 0.3102(3) 0.3177(3) 0.7171(4) 0.039(2) Uani 1 1 d . . .
C43 C 0.3543(3) 0.6958(3) 0.5527(5) 0.055(3) Uani 1 1 d . . .
H43A H 0.3316 0.6922 0.5188 0.083 Uiso 1 1 calc R . .
H43B H 0.3729 0.7236 0.5368 0.083 Uiso 1 1 calc R . .
H43C H 0.3434 0.7052 0.5992 0.083 Uiso 1 1 calc R . .
C47 C 0.2283(3) 0.3215(3) 0.2197(4) 0.047(2) Uani 1 1 d . . .
H47A H 0.2583 0.3267 0.2187 0.056 Uiso 1 1 calc R . .
H47B H 0.2229 0.283 0.2203 0.056 Uiso 1 1 calc R . .
C53 C 0.2156(3) 0.3182(5) 0.6434(5) 0.059(3) Uani 1 1 d . . .
C68 C 0.2261(2) 0.4754(4) 0.5560(4) 0.047(2) Uani 1 1 d . . .
H68A H 0.2238 0.4417 0.5296 0.056 Uiso 1 1 calc R . .
H68B H 0.2291 0.5045 0.5213 0.056 Uiso 1 1 calc R . .
C52 C 0.2390(3) 0.3428(4) 0.7050(5) 0.050(2) Uani 1 1 d . . .
H52A H 0.2269 0.3775 0.7172 0.061 Uiso 1 1 calc R . .
H52B H 0.2375 0.3196 0.747 0.061 Uiso 1 1 calc R . .
C90 C 0.3126(2) 0.4694(3) 0.4764(4) 0.044(2) Uani 1 1 d . . .
H90A H 0.324 0.4813 0.4307 0.053 Uiso 1 1 calc R . .
H90B H 0.2838 0.4587 0.468 0.053 Uiso 1 1 calc R . .
C15 C 0.3167(3) 0.4190(3) 0.8121(4) 0.039(2) Uani 1 1 d . . .
C44 C 0.2636(3) 0.3310(4) 0.4690(5) 0.059(3) Uani 1 1 d . . .
H44A H 0.2467 0.3036 0.4922 0.071 Uiso 1 1 calc R . .
H44B H 0.2877 0.3133 0.4483 0.071 Uiso 1 1 calc R . .
C51 C 0.2151(3) 0.3183(4) -0.0501(5) 0.069(3) Uani 1 1 d . . .
H51A H 0.2448 0.3131 -0.0537 0.104 Uiso 1 1 calc R . .
H51B H 0.2054 0.3399 -0.0899 0.104 Uiso 1 1 calc R . .
H51C H 0.2013 0.284 -0.0512 0.104 Uiso 1 1 calc R . .
C45 C 0.2389(3) 0.3572(4) 0.4109(5) 0.051(2) Uani 1 1 d . . .
C7 C 0.3250(3) 0.2840(3) 0.5910(4) 0.051(2) Uani 1 1 d . . .
H7A H 0.3367 0.2517 0.5698 0.061 Uiso 1 1 calc R . .
H7B H 0.295 0.2836 0.5822 0.061 Uiso 1 1 calc R . .
C28 C 0.4549(2) 0.3830(4) 0.5232(5) 0.043(2) Uani 1 1 d . . .
C42 C 0.4077(3) 0.6449(4) 0.6233(5) 0.061(3) Uani 1 1 d . . .
H42A H 0.3921 0.6518 0.6663 0.091 Uiso 1 1 calc R . .
H42B H 0.4278 0.6732 0.6164 0.091 Uiso 1 1 calc R . .
H42C H 0.4221 0.611 0.6281 0.091 Uiso 1 1 calc R . .
C29 C 0.4658(3) 0.3524(4) 0.4531(5) 0.061(3) Uani 1 1 d . . .
H29A H 0.4956 0.3514 0.4477 0.092 Uiso 1 1 calc R . .
H29B H 0.4534 0.3705 0.4125 0.092 Uiso 1 1 calc R . .
H29C H 0.4552 0.3162 0.4558 0.092 Uiso 1 1 calc R . .
C70 C 0.1202(3) 0.5322(4) 0.6038(5) 0.068(3) Uani 1 1 d D . .
H70A H 0.1237 0.5605 0.6396 0.081 Uiso 1 1 calc R . .
H70B H 0.111 0.5 0.629 0.081 Uiso 1 1 calc R . .
C12 C 0.3755(3) 0.2546(3) 0.7730(5) 0.049(2) Uani 1 1 d . . .
C32 C 0.4133(3) 0.2254(4) 0.8040(5) 0.065(3) Uani 1 1 d . . .
C36 C 0.4219(3) 0.4847(4) 0.7810(5) 0.062(3) Uani 1 1 d . . .
C30 C 0.4746(3) 0.3559(4) 0.5861(5) 0.060(3) Uani 1 1 d . . .
H30A H 0.463 0.3701 0.6298 0.089 Uiso 1 1 calc R . .
H30B H 0.5042 0.3623 0.5858 0.089 Uiso 1 1 calc R . .
H30C H 0.4693 0.3178 0.5835 0.089 Uiso 1 1 calc R . .
C54 C 0.1584(3) 0.3322(4) 0.5550(5) 0.069(3) Uani 1 1 d DU . .
H54A H 0.1388 0.3059 0.5736 0.083 Uiso 1 1 calc R A 1
H54B H 0.1747 0.3146 0.5179 0.083 Uiso 1 1 calc R A 1
C62 C 0.1219(3) 0.4348(4) 0.7983(6) 0.078(3) Uani 1 1 d DU . .
H62A H 0.1098 0.4424 0.845 0.094 Uiso 1 1 calc R . .
H62B H 0.1102 0.4605 0.7642 0.094 Uiso 1 1 calc R . .
C37 C 0.4335(3) 0.4880(5) 0.7011(6) 0.088(4) Uani 1 1 d . . .
H37A H 0.4614 0.502 0.6968 0.132 Uiso 1 1 calc R . .
H37B H 0.4142 0.5115 0.6764 0.132 Uiso 1 1 calc R . .
H37C H 0.4321 0.4527 0.68 0.132 Uiso 1 1 calc R . .
C33 C 0.4065(3) 0.2077(5) 0.8825(6) 0.094(4) Uani 1 1 d . . .
H33A H 0.3852 0.1804 0.8838 0.141 Uiso 1 1 calc R . .
H33B H 0.3978 0.2382 0.9107 0.141 Uiso 1 1 calc R . .
H33C H 0.4321 0.1935 0.9021 0.141 Uiso 1 1 calc R . .
C75 C -0.0100(5) 0.5156(7) 0.3433(9) 0.192(4) Uani 1 1 d DU . .
H75A H -0.0206 0.4915 0.3067 0.287 Uiso 1 1 calc R . .
H75B H -0.0011 0.5486 0.3212 0.287 Uiso 1 1 calc R . .
H75C H -0.0317 0.5231 0.3774 0.287 Uiso 1 1 calc R . .
C39 C 0.4333(4) 0.5382(7) 0.8107(7) 0.132(6) Uani 1 1 d . . .
H39A H 0.4247 0.5404 0.8601 0.198 Uiso 1 1 calc R . .
H39B H 0.4197 0.5659 0.7831 0.198 Uiso 1 1 calc R . .
H39C H 0.4631 0.543 0.8083 0.198 Uiso 1 1 calc R . .
C35 C 0.4495(3) 0.2662(5) 0.8069(8) 0.125(5) Uani 1 1 d . . .
H35A H 0.4727 0.2508 0.8329 0.187 Uiso 1 1 calc R . .
H35B H 0.4405 0.2984 0.831 0.187 Uiso 1 1 calc R . .
H35C H 0.4579 0.2749 0.7587 0.187 Uiso 1 1 calc R . .
C34 C 0.4219(5) 0.1740(7) 0.7636(7) 0.168(8) Uani 1 1 d . . .
H34A H 0.3965 0.1537 0.7587 0.251 Uiso 1 1 calc R . .
H34B H 0.4422 0.153 0.7899 0.251 Uiso 1 1 calc R . .
H34C H 0.4325 0.1824 0.7167 0.251 Uiso 1 1 calc R . .
C74 C 0.0282(5) 0.4884(7) 0.3834(9) 0.188(4) Uani 1 1 d DU . .
H74A H 0.051 0.4813 0.3507 0.226 Uiso 1 1 calc R . .
H74B H 0.0201 0.4551 0.407 0.226 Uiso 1 1 calc R . .
C63 C 0.1089(5) 0.3834(7) 0.7773(11) 0.208(8) Uani 1 1 d DU . .
H63A H 0.0831 0.3778 0.8033 0.25 Uiso 1 1 calc R B 1
H63B H 0.1006 0.3877 0.727 0.25 Uiso 1 1 calc R B 1
C38 C 0.4461(4) 0.4468(8) 0.8241(12) 0.231(12) Uani 1 1 d . . .
H38A H 0.4361 0.447 0.8728 0.347 Uiso 1 1 calc R . .
H38B H 0.475 0.457 0.8238 0.347 Uiso 1 1 calc R . .
H38C H 0.4431 0.4112 0.8043 0.347 Uiso 1 1 calc R . .
C72 C 0.0749(4) 0.5105(6) 0.4926(7) 0.148(5) Uani 1 1 d DU . .
H72A H 0.0644 0.4772 0.5129 0.178 Uiso 1 1 calc R . .
H72B H 0.0992 0.502 0.4639 0.178 Uiso 1 1 calc R . .
C71 C 0.0871(4) 0.5486(7) 0.5526(9) 0.197(8) Uani 1 1 d DU . .
H71A H 0.0957 0.5823 0.5307 0.236 Uiso 1 1 calc R . .
H71B H 0.0622 0.5562 0.5803 0.236 Uiso 1 1 calc R . .
C73 C 0.0406(5) 0.5366(7) 0.4436(9) 0.187(4) Uani 1 1 d DU . .
H73A H 0.0513 0.5684 0.4195 0.224 Uiso 1 1 calc R . .
H73B H 0.0164 0.5467 0.4717 0.224 Uiso 1 1 calc R . .
C66 C 0.1443(8) 0.2430(8) 0.7383(14) 0.139(9) Uani 0.55 1 d PDU C 1
H66A H 0.1726 0.2571 0.7387 0.166 Uiso 0.55 1 calc PR C 1
H66B H 0.1387 0.2326 0.7878 0.166 Uiso 0.55 1 calc PR C 1
C64 C 0.1283(6) 0.3347(7) 0.7795(11) 0.098(7) Uani 0.55 1 d PDU C 1
H64A H 0.1238 0.3198 0.8272 0.118 Uiso 0.55 1 calc PR C 1
H64B H 0.1581 0.3413 0.7755 0.118 Uiso 0.55 1 calc PR C 1
C67 C 0.1473(6) 0.1915(8) 0.6991(11) 0.102(7) Uani 0.55 1 d PDU C 1
H67A H 0.1683 0.1692 0.7216 0.154 Uiso 0.55 1 calc PR C 1
H67B H 0.1549 0.1984 0.6499 0.154 Uiso 0.55 1 calc PR C 1
H67C H 0.1208 0.1733 0.7002 0.154 Uiso 0.55 1 calc PR C 1
C65 C 0.1171(6) 0.2913(7) 0.7253(10) 0.088(6) Uani 0.55 1 d PDU C 1
H65A H 0.0879 0.2814 0.7303 0.106 Uiso 0.55 1 calc PR C 1
H65B H 0.1212 0.3047 0.6767 0.106 Uiso 0.55 1 calc PR C 1
C67' C 0.0034(10) 0.2189(7) 0.764(2) 0.093(9) Uani 0.45 1 d PDU C 2
H67D H -0.0253 0.2141 0.7502 0.139 Uiso 0.45 1 calc PR C 2
H67E H 0.0077 0.2047 0.8121 0.139 Uiso 0.45 1 calc PR C 2
H67F H 0.0211 0.2003 0.7311 0.139 Uiso 0.45 1 calc PR C 2
C64' C 0.0679(5) 0.3515(6) 0.7794(11) 0.053(5) Uani 0.45 1 d PDU C 2
H64C H 0.053 0.3674 0.8195 0.064 Uiso 0.45 1 calc PR C 2
H64D H 0.053 0.3632 0.7364 0.064 Uiso 0.45 1 calc PR C 2
C66' C 0.0141(6) 0.2791(7) 0.7639(14) 0.089(8) Uani 0.45 1 d PDU C 2
H66C H 0.0085 0.293 0.7158 0.107 Uiso 0.45 1 calc PR C 2
H66D H -0.0046 0.2974 0.7967 0.107 Uiso 0.45 1 calc PR C 2
C65' C 0.0582(5) 0.2934(7) 0.7846(11) 0.063(6) Uani 0.45 1 d PDU C 2
H65C H 0.0635 0.2816 0.8338 0.076 Uiso 0.45 1 calc PR C 2
H65D H 0.0772 0.2737 0.7535 0.076 Uiso 0.45 1 calc PR C 2
C55' C 0.1342(5) 0.3786(7) 0.5213(9) 0.063(5) Uani 0.49 1 d PDU D 1
H55A H 0.1212 0.3996 0.5591 0.076 Uiso 0.49 1 calc PR D 1
H55B H 0.1534 0.402 0.4959 0.076 Uiso 0.49 1 calc PR D 1
C56' C 0.1011(6) 0.3588(9) 0.4695(11) 0.095(7) Uani 0.49 1 d PDU D 1
H56A H 0.1115 0.3284 0.4421 0.114 Uiso 0.49 1 calc PR D 1
H56B H 0.0934 0.3872 0.436 0.114 Uiso 0.49 1 calc PR D 1
C57' C 0.0633(8) 0.3419(15) 0.5136(16) 0.165(10) Uani 0.49 1 d PDU D 1
H57A H 0.0733 0.317 0.5503 0.198 Uiso 0.49 1 calc PR D 1
H57B H 0.0536 0.3738 0.5387 0.198 Uiso 0.49 1 calc PR D 1
C58' C 0.0266(8) 0.3170(14) 0.4789(16) 0.155(9) Uani 0.49 1 d PDU D 1
H58A H 0.0361 0.2881 0.4478 0.186 Uiso 0.49 1 calc PR D 1
H58B H 0.0131 0.3437 0.4484 0.186 Uiso 0.49 1 calc PR D 1
C59' C -0.0052(10) 0.2946(18) 0.528(2) 0.147(10) Uani 0.49 1 d PDU D 1
H59A H -0.0272 0.278 0.5007 0.22 Uiso 0.49 1 calc PR D 1
H59B H -0.0166 0.3232 0.5572 0.22 Uiso 0.49 1 calc PR D 1
H59C H 0.0077 0.2682 0.5594 0.22 Uiso 0.49 1 calc PR D 1
C57 C 0.0372(6) 0.3198(13) 0.5604(16) 0.153(9) Uani 0.51 1 d PDU D 2
H57C H 0.036 0.3021 0.6071 0.183 Uiso 0.51 1 calc PR D 2
H57D H 0.0353 0.3583 0.5695 0.183 Uiso 0.51 1 calc PR D 2
C55 C 0.1129(4) 0.3274(8) 0.5887(10) 0.079(6) Uani 0.51 1 d PDU D 2
H55C H 0.1134 0.3015 0.6279 0.094 Uiso 0.51 1 calc PR D 2
H55D H 0.1047 0.3621 0.6082 0.094 Uiso 0.51 1 calc PR D 2
C56 C 0.0807(5) 0.3093(11) 0.5306(12) 0.109(9) Uani 0.51 1 d PDU D 2
H56C H 0.0847 0.3296 0.4864 0.131 Uiso 0.51 1 calc PR D 2
H56D H 0.0842 0.2713 0.52 0.131 Uiso 0.51 1 calc PR D 2
C58 C -0.0011(7) 0.3043(19) 0.520(2) 0.148(9) Uani 0.51 1 d PDU D 2
H58C H -0.0016 0.2654 0.5141 0.177 Uiso 0.51 1 calc PR D 2
H58D H -0.0009 0.3208 0.4729 0.177 Uiso 0.51 1 calc PR D 2
C59 C -0.0403(8) 0.3221(13) 0.5608(17) 0.165(9) Uani 0.51 1 d PDU D 2
H59D H -0.0647 0.3126 0.5331 0.247 Uiso 0.51 1 calc PR D 2
H59E H -0.0395 0.3605 0.5678 0.247 Uiso 0.51 1 calc PR D 2
H59F H -0.0411 0.3045 0.6069 0.247 Uiso 0.51 1 calc PR D 2

loop_
_atom_site_aniso_label
_atom_site_aniso_U_11
_atom_site_aniso_U_22
_atom_site_aniso_U_33
_atom_site_aniso_U_23
_atom_site_aniso_U_13
_atom_site_aniso_U_12
O4 0.047(4) 0.055(4) 0.032(3) 0.000(3) 0.000(3) -0.002(3)
O3 0.043(3) 0.055(4) 0.027(3) -0.005(3) 0.007(3) -0.001(3)
O2 0.049(4) 0.038(4) 0.050(4) 0.003(3) -0.010(3) 0.006(3)
O1 0.043(4) 0.052(4) 0.039(4) -0.012(3) -0.007(3) 0.001(3)
O8 0.047(4) 0.080(5) 0.030(3) 0.012(3) 0.000(3) 0.020(3)
O5 0.092(5) 0.058(4) 0.051(4) -0.010(4) -0.021(4) 0.028(4)
O7 0.053(4) 0.100(5) 0.035(4) 0.005(3) 0.016(3) 0.000(4)
O6 0.084(5) 0.055(5) 0.108(6) -0.038(4) -0.048(4) 0.021(4)
N4 0.051(5) 0.063(5) 0.051(5) 0.008(4) 0.025(4) -0.006(4)
N1 0.059(5) 0.043(4) 0.035(4) 0.004(4) -0.008(4) 0.001(4)
N2 0.055(5) 0.063(5) 0.061(5) -0.027(5) -0.014(4) 0.009(4)
C26 0.051(5) 0.041(5) 0.033(5) 0.001(5) -0.004(5) 0.005(5)
C69 0.051(6) 0.043(6) 0.032(5) -0.001(5) -0.016(5) 0.004(5)
N3 0.023(4) 0.130(8) 0.040(5) 0.009(5) 0.004(4) -0.014(4)
C14 0.050(5) 0.040(5) 0.042(5) 0.004(4) -0.004(4) -0.001(4)
C3 0.051(6) 0.053(6) 0.038(5) -0.003(5) 0.004(5) -0.001(5)
C1 0.058(6) 0.028(5) 0.028(5) 0.000(4) -0.007(4) 0.004(5)
C60 0.044(5) 0.056(6) 0.035(5) 0.001(4) 0.007(4) -0.001(4)
C61 0.047(6) 0.053(6) 0.023(5) -0.003(4) 0.008(5) 0.011(4)
C6 0.080(7) 0.031(5) 0.019(5) -0.007(4) -0.007(5) -0.009(5)
C19 0.036(5) 0.068(7) 0.030(5) 0.007(5) -0.002(4) -0.007(5)
C17 0.027(5) 0.049(6) 0.030(5) 0.002(4) 0.008(4) 0.000(4)
C27 0.045(5) 0.037(5) 0.036(5) 0.001(4) -0.003(4) 0.011(4)
C25 0.045(5) 0.051(6) 0.029(5) 0.007(4) 0.007(4) 0.011(5)
C5 0.055(6) 0.041(6) 0.041(6) -0.002(5) -0.005(5) -0.002(5)
C4 0.066(7) 0.050(6) 0.032(5) -0.005(5) -0.003(5) 0.007(6)
C2 0.052(6) 0.040(6) 0.023(5) 0.000(4) -0.005(4) 0.008(5)
C10 0.047(5) 0.035(5) 0.047(6) 0.009(5) 0.001(5) 0.005(4)
C20 0.039(5) 0.052(6) 0.038(5) 0.014(5) -0.001(4) -0.001(5)
C13 0.062(6) 0.038(5) 0.045(6) 0.005(5) -0.007(5) -0.003(5)
C16 0.037(5) 0.053(6) 0.027(5) -0.014(5) -0.002(4) 0.003(5)
C11 0.069(6) 0.042(6) 0.046(6) 0.001(5) 0.001(5) -0.008(5)
C22 0.044(5) 0.037(5) 0.031(5) 0.004(4) -0.010(4) -0.002(4)
C24 0.040(5) 0.049(6) 0.022(5) 0.002(4) 0.003(4) -0.002(4)
C49 0.049(5) 0.046(6) 0.046(6) -0.008(5) -0.006(5) -0.013(4)
C48 0.070(6) 0.051(6) 0.046(6) -0.001(5) -0.007(5) -0.013(5)
C21 0.056(5) 0.035(5) 0.030(5) -0.003(4) 0.006(4) -0.008(4)
C41 0.055(6) 0.055(6) 0.052(6) 0.012(5) 0.009(5) -0.009(5)
C8 0.065(6) 0.030(5) 0.042(6) 0.009(5) -0.014(5) -0.010(5)
C23 0.045(5) 0.035(5) 0.038(5) 0.005(5) -0.013(4) -0.012(4)
C31 0.036(5) 0.072(7) 0.073(7) 0.011(6) -0.004(5) -0.004(5)
C50 0.069(6) 0.065(7) 0.031(5) 0.008(5) -0.003(5) 0.002(5)
C46 0.062(6) 0.062(6) 0.026(5) 0.005(5) -0.007(5) -0.002(5)
C40 0.036(5) 0.043(6) 0.041(5) 0.006(4) -0.001(4) -0.010(4)
C18 0.058(6) 0.036(5) 0.034(5) 0.007(4) -0.004(5) -0.004(5)
C9 0.053(6) 0.038(5) 0.026(5) -0.002(4) -0.003(5) -0.014(5)
C43 0.053(6) 0.048(6) 0.065(7) 0.014(5) 0.002(5) -0.005(5)
C47 0.055(6) 0.048(6) 0.037(5) 0.010(5) -0.015(5) -0.016(5)
C53 0.063(7) 0.055(7) 0.059(7) 0.004(6) -0.028(6) 0.001(6)
C68 0.042(5) 0.067(7) 0.031(5) 0.005(5) -0.003(5) -0.001(5)
C52 0.043(6) 0.050(6) 0.058(6) -0.014(5) -0.016(5) 0.004(5)
C90 0.043(5) 0.055(6) 0.034(5) 0.006(5) 0.000(4) -0.005(5)
C15 0.051(6) 0.042(6) 0.023(5) 0.008(4) -0.007(4) 0.000(5)
C44 0.085(7) 0.054(6) 0.038(6) -0.016(5) -0.026(6) -0.002(6)
C51 0.081(7) 0.084(8) 0.043(6) 0.010(6) 0.015(5) -0.012(6)
C45 0.052(6) 0.060(7) 0.042(6) 0.004(6) -0.013(5) -0.005(5)
C7 0.069(6) 0.045(6) 0.038(6) -0.013(5) -0.012(5) 0.008(5)
C28 0.041(5) 0.051(6) 0.036(5) 0.001(5) -0.004(4) 0.000(5)
C42 0.060(6) 0.072(7) 0.050(6) 0.007(5) 0.001(5) -0.011(5)
C29 0.052(6) 0.079(7) 0.053(6) -0.011(6) 0.000(5) -0.008(5)
C70 0.081(7) 0.072(7) 0.051(6) 0.010(5) 0.001(6) 0.030(6)
C12 0.050(6) 0.042(6) 0.054(7) 0.014(5) -0.014(5) -0.003(5)
C32 0.076(7) 0.060(7) 0.059(7) 0.002(6) -0.025(6) 0.001(6)
C36 0.052(6) 0.073(7) 0.059(7) 0.016(6) -0.009(5) 0.002(6)
C30 0.056(6) 0.064(7) 0.059(7) 0.010(5) -0.011(5) 0.008(5)
C54 0.069(3) 0.069(3) 0.069(3) -0.0005(10) 0.0000(10) 0.0003(10)
C62 0.078(3) 0.079(3) 0.078(3) 0.0006(10) 0.0008(10) -0.0002(10)
C37 0.062(7) 0.111(10) 0.091(9) 0.024(7) 0.021(6) 0.020(6)
C33 0.094(8) 0.106(10) 0.082(9) 0.053(8) -0.026(7) 0.015(7)
C75 0.191(4) 0.192(5) 0.192(5) 0.0004(10) 0.0011(10) 0.0008(10)
C39 0.096(10) 0.199(17) 0.101(11) -0.066(11) 0.005(8) -0.046(10)
C35 0.050(7) 0.145(13) 0.178(14) 0.049(11) -0.024(8) -0.019(8)
C34 0.212(16) 0.201(17) 0.088(10) -0.047(11) -0.087(11) 0.157(14)
C74 0.188(4) 0.188(4) 0.188(4) -0.0005(10) 0.0024(10) -0.0007(10)
C63 0.208(8) 0.208(8) 0.208(8) -0.0006(10) 0.0023(10) -0.0001(10)
C38 0.056(8) 0.28(2) 0.36(3) 0.25(2) -0.078(12) -0.048(11)
C72 0.148(5) 0.148(5) 0.148(5) -0.0003(10) 0.0017(10) -0.0002(10)
C71 0.197(8) 0.197(8) 0.197(8) -0.0001(10) 0.0018(10) 0.0000(10)
C73 0.187(4) 0.187(4) 0.187(4) 0.0006(10) 0.0015(10) 0.0002(10)
C66 0.139(9) 0.139(9) 0.139(9) 0.0003(10) 0.0013(10) -0.0004(10)
C64 0.098(7) 0.098(7) 0.098(7) 0.0004(10) 0.0006(10) -0.0004(10)
C67 0.103(7) 0.102(7) 0.102(7) 0.0007(10) 0.0021(10) 0.0002(10)
C65 0.088(6) 0.088(6) 0.088(6) -0.0001(10) 0.0010(10) -0.0002(10)
C67' 0.093(9) 0.093(9) 0.093(9) 0.0000(10) 0.0008(10) 0.0001(10)
C64' 0.053(5) 0.053(5) 0.053(5) -0.0003(10) 0.0005(10) -0.0002(10)
C66' 0.089(8) 0.089(8) 0.089(8) -0.0002(10) 0.0010(10) -0.0002(10)
C65' 0.063(6) 0.063(6) 0.063(6) 0.0000(10) 0.0006(10) 0.0002(10)
C55' 0.063(6) 0.063(6) 0.063(6) 0.0000(10) 0.0004(10) -0.0001(10)
C56' 0.095(7) 0.095(7) 0.095(7) 0.0000(10) 0.0006(10) 0.0002(10)
C57' 0.165(10) 0.165(10) 0.165(10) 0.0001(10) 0.0014(10) -0.0002(10)
C58' 0.155(9) 0.155(9) 0.155(9) 0.0001(10) 0.0016(10) 0.0001(10)
C59' 0.147(10) 0.147(10) 0.147(10) 0.0000(10) 0.0014(10) 0.0001(10)
C57 0.153(9) 0.153(9) 0.153(9) -0.0002(10) 0.0014(10) -0.0001(10)
C55 0.079(6) 0.079(6) 0.079(6) -0.0003(10) 0.0008(10) 0.0001(10)
C56 0.109(9) 0.109(9) 0.109(9) 0.0000(10) 0.0010(10) 0.0000(10)
C58 0.148(9) 0.148(9) 0.148(9) 0.0001(10) 0.0013(10) 0.0000(10)
C59 0.164(9) 0.165(9) 0.165(9) 0.0000(10) 0.0018(10) 0.0002(10)

loop_
_atom_type_symbol
_atom_type_description
_atom_type_scat_dispersion_real
_atom_type_scat_dispersion_imag
_atom_type_scat_source
C C 0.0033 0.0016 'International Tables Vol C Tables 4.2.6.8 and 6.1.1.4'
H H 0 0 'International Tables Vol C Tables 4.2.6.8 and 6.1.1.4'
N N 0.0061 0.0033 'International Tables Vol C Tables 4.2.6.8 and 6.1.1.4'
O O 0.0106 0.006 'International Tables Vol C Tables 4.2.6.8 and 6.1.1.4'

loop_
_geom_angle_atom_site_label_1
_geom_angle_atom_site_label_2
_geom_angle_atom_site_label_3
_geom_angle
C23 O4 C68 113.7(6)
C16 O3 C60 113.1(6)
C9 O2 C52 116.8(6)
C1 O1 C44 113.6(6)
C69 N4 C70 121.8(7)
C69 N4 H4N 119.1
C70 N4 H4N 119.1
C45 N1 C46 122.4(7)
C45 N1 H1N 118.8
C46 N1 H1N 118.8
C53 N2 C54 123.3(8)
C53 N2 H2N 118.3
C54 N2 H2N 118.3
C25 C26 C27 116.5(8)
C25 C26 C40 123.6(7)
C27 C26 C40 119.9(8)
O8 C69 N4 122.5(8)
O8 C69 C68 123.8(8)
N4 C69 C68 113.7(8)
C61 N3 C62 122.3(8)
C61 N3 H3N 118.9
C62 N3 H3N 118.9
C15 C14 C10 109.7(7)
C15 C14 H14A 109.7
C10 C14 H14A 109.7
C15 C14 H14B 109.7
C10 C14 H14B 109.7
H14A C14 H14B 108.2
C4 C3 C2 121.8(8)
C4 C3 H3 119.1
C2 C3 H3 119.1
C2 C1 O1 119.0(8)
C2 C1 C6 121.2(8)
O1 C1 C6 119.8(8)
O3 C60 C61 111.8(7)
O3 C60 H60A 109.2
C61 C60 H60A 109.2
O3 C60 H60B 109.2
C61 C60 H60B 109.2
H60A C60 H60B 107.9
O7 C61 N3 125.6(8)
O7 C61 C60 118.9(8)
N3 C61 C60 115.5(7)
C5 C6 C1 119.2(8)
C5 C6 C7 117.3(8)
C1 C6 C7 123.4(9)
C20 C19 C18 114.5(8)
C20 C19 C36 124.0(9)
C18 C19 C36 121.3(8)
C18 C17 C16 115.2(8)
C18 C17 C21 119.5(8)
C16 C17 C21 124.7(7)
C22 C27 C26 122.8(8)
C22 C27 H27 118.6
C26 C27 H27 118.6
C24 C25 C26 124.0(7)
C24 C25 H25 118
C26 C25 H25 118
C6 C5 C4 120.5(8)
C6 C5 H5 119.8
C4 C5 H5 119.8
C3 C4 C5 118.1(8)
C3 C4 C28 123.7(8)
C5 C4 C28 118.1(8)
C1 C2 C3 118.9(8)
C1 C2 C90 123.2(8)
C3 C2 C90 117.9(8)
C9 C10 C11 120.8(8)
C9 C10 C14 118.8(8)
C11 C10 C14 120.0(8)
C15 C20 C19 123.7(8)
C15 C20 H20 118.2
C19 C20 H20 118.2
C12 C13 C8 122.3(9)
C12 C13 H13 118.9
C8 C13 H13 118.9
C15 C16 C17 123.2(8)
C15 C16 O3 119.1(8)
C17 C16 O3 117.7(8)
C12 C11 C10 120.0(8)
C12 C11 H11 120
C10 C11 H11 120
C23 C22 C27 117.4(8)
C23 C22 C21 121.2(7)
C27 C22 C21 120.5(7)
C25 C24 C23 115.4(8)
C25 C24 C90 120.6(7)
C23 C24 C90 123.8(8)
C50 C49 C48 115.7(7)
C50 C49 H49A 108.4
C48 C49 H49A 108.4
C50 C49 H49B 108.4
C48 C49 H49B 108.4
H49A C49 H49B 107.4
C47 C48 C49 115.8(8)
C47 C48 H48A 108.3
C49 C48 H48A 108.3
C47 C48 H48B 108.3
C49 C48 H48B 108.3
H48A C48 H48B 107.4
C17 C21 C22 108.7(6)
C17 C21 H21A 109.9
C22 C21 H21A 109.9
C17 C21 H21B 109.9
C22 C21 H21B 109.9
H21A C21 H21B 108.3
C40 C41 H41A 109.5
C40 C41 H41B 109.5
H41A C41 H41B 109.5
C40 C41 H41C 109.5
H41A C41 H41C 109.5
H41B C41 H41C 109.5
C13 C8 C9 119.4(8)
C13 C8 C7 120.7(8)
C9 C8 C7 119.7(8)
C22 C23 C24 123.7(8)
C22 C23 O4 117.7(7)
C24 C23 O4 118.5(7)
C28 C31 H31A 109.5
C28 C31 H31B 109.5
H31A C31 H31B 109.5
C28 C31 H31C 109.5
H31A C31 H31C 109.5
H31B C31 H31C 109.5
C51 C50 C49 115.8(8)
C51 C50 H50A 108.3
C49 C50 H50A 108.3
C51 C50 H50B 108.3
C49 C50 H50B 108.3
H50A C50 H50B 107.4
N1 C46 C47 110.3(7)
N1 C46 H46A 109.6
C47 C46 H46A 109.6
N1 C46 H46B 109.6
C47 C46 H46B 109.6
H46A C46 H46B 108.1
C26 C40 C43 109.6(6)
C26 C40 C41 112.4(7)
C43 C40 C41 109.0(7)
C26 C40 C42 109.5(7)
C43 C40 C42 108.9(7)
C41 C40 C42 107.3(6)
C17 C18 C19 125.5(8)
C17 C18 H18 117.3
C19 C18 H18 117.3
O2 C9 C10 124.5(8)
O2 C9 C8 116.1(7)
C10 C9 C8 119.0(8)
C40 C43 H43A 109.5
C40 C43 H43B 109.5
H43A C43 H43B 109.5
C40 C43 H43C 109.5
H43A C43 H43C 109.5
H43B C43 H43C 109.5
C48 C47 C46 112.5(7)
C48 C47 H47A 109.1
C46 C47 H47A 109.1
C48 C47 H47B 109.1
C46 C47 H47B 109.1
H47A C47 H47B 107.8
O6 C53 N2 122.3(9)
O6 C53 C52 123.0(9)
N2 C53 C52 114.5(9)
O4 C68 C69 109.1(6)
O4 C68 H68A 109.9
C69 C68 H68A 109.9
O4 C68 H68B 109.9
C69 C68 H68B 109.9
H68A C68 H68B 108.3
O2 C52 C53 108.3(7)
O2 C52 H52A 110
C53 C52 H52A 110
O2 C52 H52B 110
C53 C52 H52B 110
H52A C52 H52B 108.4
C24 C90 C2 112.1(6)
C24 C90 H90A 109.2
C2 C90 H90A 109.2
C24 C90 H90B 109.2
C2 C90 H90B 109.2
H90A C90 H90B 107.9
C20 C15 C16 117.7(8)
C20 C15 C14 119.8(8)
C16 C15 C14 122.4(8)
O1 C44 C45 111.1(8)
O1 C44 H44A 109.4
C45 C44 H44A 109.4
O1 C44 H44B 109.4
C45 C44 H44B 109.4
H44A C44 H44B 108
C50 C51 H51A 109.5
C50 C51 H51B 109.5
H51A C51 H51B 109.5
C50 C51 H51C 109.5
H51A C51 H51C 109.5
H51B C51 H51C 109.5
O5 C45 N1 121.2(8)
O5 C45 C44 124.4(9)
N1 C45 C44 114.4(9)
C6 C7 C8 111.6(7)
C6 C7 H7A 109.3
C8 C7 H7A 109.3
C6 C7 H7B 109.3
C8 C7 H7B 109.3
H7A C7 H7B 108
C30 C28 C31 109.9(7)
C30 C28 C29 109.9(7)
C31 C28 C29 108.3(7)
C30 C28 C4 111.8(7)
C31 C28 C4 110.7(7)
C29 C28 C4 106.2(7)
C40 C42 H42A 109.5
C40 C42 H42B 109.5
H42A C42 H42B 109.5
C40 C42 H42C 109.5
H42A C42 H42C 109.5
H42B C42 H42C 109.5
C28 C29 H29A 109.5
C28 C29 H29B 109.5
H29A C29 H29B 109.5
C28 C29 H29C 109.5
H29A C29 H29C 109.5
H29B C29 H29C 109.5
N4 C70 C71 115.5(9)
N4 C70 H70A 108.4
C71 C70 H70A 108.4
N4 C70 H70B 108.4
C71 C70 H70B 108.4
H70A C70 H70B 107.5
C13 C12 C11 118.3(8)
C13 C12 C32 122.4(9)
C11 C12 C32 118.8(9)
C34 C32 C12 111.4(8)
C34 C32 C33 104.9(10)
C12 C32 C33 111.9(9)
C34 C32 C35 115.7(12)
C12 C32 C35 107.3(8)
C33 C32 C35 105.6(9)
C38 C36 C39 104.4(12)
C38 C36 C19 112.4(9)
C39 C36 C19 111.3(9)
C38 C36 C37 115.8(12)
C39 C36 C37 104.5(9)
C19 C36 C37 108.1(8)
C28 C30 H30A 109.5
C28 C30 H30B 109.5
H30A C30 H30B 109.5
C28 C30 H30C 109.5
H30A C30 H30C 109.5
H30B C30 H30C 109.5
N2 C54 C55' 112.8(9)
N2 C54 C55 106.6(9)
C55' C54 C55 75.7(11)
N2 C54 H54A 109
C55' C54 H54A 109
C55 C54 H54A 38.2
N2 C54 H54B 109
C55' C54 H54B 109
C55 C54 H54B 138.1
H54A C54 H54B 107.8
C63 C62 N3 117.6(11)
C63 C62 H62A 107.9
N3 C62 H62A 107.9
C63 C62 H62B 107.9
N3 C62 H62B 107.9
H62A C62 H62B 107.2
C36 C37 H37A 109.5
C36 C37 H37B 109.5
H37A C37 H37B 109.5
C36 C37 H37C 109.5
H37A C37 H37C 109.5
H37B C37 H37C 109.5
C32 C33 H33A 109.5
C32 C33 H33B 109.5
H33A C33 H33B 109.5
C32 C33 H33C 109.5
H33A C33 H33C 109.5
H33B C33 H33C 109.5
C74 C75 H75A 109.5
C74 C75 H75B 109.5
H75A C75 H75B 109.5
C74 C75 H75C 109.5
H75A C75 H75C 109.5
H75B C75 H75C 109.5
C36 C39 H39A 109.5
C36 C39 H39B 109.5
H39A C39 H39B 109.5
C36 C39 H39C 109.5
H39A C39 H39C 109.5
H39B C39 H39C 109.5
C32 C35 H35A 109.5
C32 C35 H35B 109.5
H35A C35 H35B 109.5
C32 C35 H35C 109.5
H35A C35 H35C 109.5
H35B C35 H35C 109.5
C32 C34 H34A 109.5
C32 C34 H34B 109.5
H34A C34 H34B 109.5
C32 C34 H34C 109.5
H34A C34 H34C 109.5
H34B C34 H34C 109.5
C75 C74 C73 100.7(12)
C75 C74 H74A 111.6
C73 C74 H74A 111.6
C75 C74 H74B 111.6
C73 C74 H74B 111.6
H74A C74 H74B 109.4
C64 C63 C62 131.9(17)
C64 C63 C64' 86.0(15)
C62 C63 C64' 135.9(16)
C64 C63 H63A 104.3
C62 C63 H63A 104.3
C64' C63 H63A 34.9
C64 C63 H63B 104.3
C62 C63 H63B 104.3
C64' C63 H63B 81.8
H63A C63 H63B 105.6
C36 C38 H38A 109.5
C36 C38 H38B 109.5
H38A C38 H38B 109.5
C36 C38 H38C 109.5
H38A C38 H38C 109.5
H38B C38 H38C 109.5
C71 C72 C73 110.2(11)
C71 C72 H72A 109.6
C73 C72 H72A 109.6
C71 C72 H72B 109.6
C73 C72 H72B 109.6
H72A C72 H72B 108.1
C70 C71 C72 118.7(12)
C70 C71 H71A 107.6
C72 C71 H71A 107.6
C70 C71 H71B 107.6
C72 C71 H71B 107.6
H71A C71 H71B 107.1
C72 C73 C74 104.6(12)
C72 C73 H73A 110.8
C74 C73 H73A 110.8
C72 C73 H73B 110.8
C74 C73 H73B 110.8
H73A C73 H73B 108.9
C67 C66 C65 130.9(19)
C67 C66 H66A 104.5
C65 C66 H66A 104.5
C67 C66 H66B 104.5
C65 C66 H66B 104.5
H66A C66 H66B 105.7
C63 C64 C65 120.4(17)
C63 C64 H64A 107.2
C65 C64 H64A 107.2
C63 C64 H64B 107.2
C65 C64 H64B 107.2
H64A C64 H64B 106.9
C66 C67 H67A 109.5
C66 C67 H67B 109.5
H67A C67 H67B 109.5
C66 C67 H67C 109.5
H67A C67 H67C 109.5
H67B C67 H67C 109.5
C66 C65 C64 109.2(15)
C66 C65 H65A 109.8
C64 C65 H65A 109.8
C66 C65 H65B 109.8
C64 C65 H65B 109.8
H65A C65 H65B 108.3
C66' C67' H67D 109.5
C66' C67' H67E 109.5
H67D C67' H67E 109.5
C66' C67' H67F 109.5
H67D C67' H67F 109.5
H67E C67' H67F 109.5
C65' C64' C63 133.3(15)
C65' C64' H64C 103.9
C63 C64' H64C 103.9
C65' C64' H64D 103.9
C63 C64' H64D 103.9
H64C C64' H64D 105.4
C65' C66' C67' 115.9(17)
C65' C66' H66C 108.3
C67' C66' H66C 108.3
C65' C66' H66D 108.3
C67' C66' H66D 108.3
H66C C66' H66D 107.4
C64' C65' C66' 114.3(15)
C64' C65' H65C 108.7
C66' C65' H65C 108.7
C64' C65' H65D 108.7
C66' C65' H65D 108.7
H65C C65' H65D 107.6
C56' C55' C54 111.6(14)
C56' C55' H55A 109.3
C54 C55' H55A 109.3
C56' C55' H55B 109.3
C54 C55' H55B 109.3
H55A C55' H55B 108
C55' C56' C57' 107.8(16)
C55' C56' H56A 110.2
C57' C56' H56A 110.2
C55' C56' H56B 110.2
C57' C56' H56B 110.2
H56A C56' H56B 108.5
C58' C57' C56' 121(2)
C58' C57' H57A 107.1
C56' C57' H57A 107.1
C58' C57' H57B 107.1
C56' C57' H57B 107.1
H57A C57' H57B 106.8
C57' C58' C59' 116(2)
C57' C58' H58A 108.3
C59' C58' H58A 108.3
C57' C58' H58B 108.3
C59' C58' H58B 108.3
H58A C58' H58B 107.4
C58' C59' H59A 109.5
C58' C59' H59B 109.5
H59A C59' H59B 109.5
C58' C59' H59C 109.5
H59A C59' H59C 109.5
H59B C59' H59C 109.5
C58 C57 C56 122(2)
C58 C57 H57C 106.8
C56 C57 H57C 106.8
C58 C57 H57D 106.8
C56 C57 H57D 106.8
H57C C57 H57D 106.7
C56 C55 C54 110.7(13)
C56 C55 H55C 109.5
C54 C55 H55C 109.5
C56 C55 H55D 109.5
C54 C55 H55D 109.5
H55C C55 H55D 108.1
C57 C56 C55 107.6(16)
C57 C56 H56C 110.2
C55 C56 H56C 110.2
C57 C56 H56D 110.2
C55 C56 H56D 110.2
H56C C56 H56D 108.5
C57 C58 C59 111(2)
C57 C58 H58C 109.4
C59 C58 H58C 109.4
C57 C58 H58D 109.5
C59 C58 H58D 109.4
H58C C58 H58D 108
C58 C59 H59D 109.5
C58 C59 H59E 109.5
H59D C59 H59E 109.5
C58 C59 H59F 109.5
H59D C59 H59F 109.5
H59E C59 H59F 109.5

loop_
_geom_bond_atom_site_label_1
_geom_bond_atom_site_label_2
_geom_bond_distance
O4 C23 1.410(9)
O4 C68 1.425(8)
O3 C16 1.411(9)
O3 C60 1.428(8)
O2 C9 1.349(9)
O2 C52 1.432(9)
O1 C1 1.373(9)
O1 C44 1.422(9)
O8 C69 1.201(9)
O5 C45 1.238(10)
O7 C61 1.197(8)
O6 C53 1.228(11)
N4 C69 1.341(10)
N4 C70 1.470(9)
N4 H4N 0.86
N1 C45 1.350(10)
N1 C46 1.448(10)
N1 H1N 0.86
N2 C53 1.322(11)
N2 C54 1.480(11)
N2 H2N 0.86
C26 C25 1.375(10)
C26 C27 1.381(10)
C26 C40 1.513(11)
C69 C68 1.503(11)
N3 C61 1.318(9)
N3 C62 1.427(11)
N3 H3N 0.86
C14 C15 1.504(10)
C14 C10 1.522(11)
C14 H14A 0.97
C14 H14B 0.97
C3 C4 1.370(11)
C3 C2 1.399(11)
C3 H3 0.93
C1 C2 1.349(11)
C1 C6 1.388(11)
C60 C61 1.493(10)
C60 H60A 0.97
C60 H60B 0.97
C6 C5 1.384(11)
C6 C7 1.503(11)
C19 C20 1.361(11)
C19 C18 1.385(11)
C19 C36 1.506(12)
C17 C18 1.353(10)
C17 C16 1.363(11)
C17 C21 1.484(10)
C27 C22 1.364(10)
C27 H27 0.93
C25 C24 1.374(10)
C25 H25 0.93
C5 C4 1.400(11)
C5 H5 0.93
C4 C28 1.558(12)
C2 C90 1.538(11)
C10 C9 1.372(11)
C10 C11 1.397(11)
C20 C15 1.351(10)
C20 H20 0.93
C13 C12 1.371(11)
C13 C8 1.377(11)
C13 H13 0.93
C16 C15 1.361(11)
C11 C12 1.397(11)
C11 H11 0.93
C22 C23 1.361(10)
C22 C21 1.529(10)
C24 C23 1.386(10)
C24 C90 1.460(10)
C49 C50 1.476(11)
C49 C48 1.510(11)
C49 H49A 0.97
C49 H49B 0.97
C48 C47 1.488(10)
C48 H48A 0.97
C48 H48B 0.97
C21 H21A 0.97
C21 H21B 0.97
C41 C40 1.526(10)
C41 H41A 0.96
C41 H41B 0.96
C41 H41C 0.96
C8 C9 1.403(11)
C8 C7 1.519(11)
C31 C28 1.525(11)
C31 H31A 0.96
C31 H31B 0.96
C31 H31C 0.96
C50 C51 1.444(11)
C50 H50A 0.97
C50 H50B 0.97
C46 C47 1.507(10)
C46 H46A 0.97
C46 H46B 0.97
C40 C43 1.522(11)
C40 C42 1.534(11)
C18 H18 0.93
C43 H43A 0.96
C43 H43B 0.96
C43 H43C 0.96
C47 H47A 0.97
C47 H47B 0.97
C53 C52 1.490(12)
C68 H68A 0.97
C68 H68B 0.97
C52 H52A 0.97
C52 H52B 0.97
C90 H90A 0.97
C90 H90B 0.97
C44 C45 1.480(12)
C44 H44A 0.97
C44 H44B 0.97
C51 H51A 0.96
C51 H51B 0.96
C51 H51C 0.96
C7 H7A 0.97
C7 H7B 0.97
C28 C30 1.479(11)
C28 C29 1.547(11)
C42 H42A 0.96
C42 H42B 0.96
C42 H42C 0.96
C29 H29A 0.96
C29 H29B 0.96
C29 H29C 0.96
C70 C71 1.473(12)
C70 H70A 0.97
C70 H70B 0.97
C12 C32 1.516(12)
C32 C34 1.505(14)
C32 C33 1.537(13)
C32 C35 1.538(13)
C36 C38 1.451(14)
C36 C39 1.481(15)
C36 C37 1.530(13)
C30 H30A 0.96
C30 H30B 0.96
C30 H30C 0.96
C54 C55' 1.517(14)
C54 C55 1.592(14)
C54 H54A 0.97
C54 H54B 0.97
C62 C63 1.393(16)
C62 H62A 0.97
C62 H62B 0.97
C37 H37A 0.96
C37 H37B 0.96
C37 H37C 0.96
C33 H33A 0.96
C33 H33B 0.96
C33 H33C 0.96
C75 C74 1.575(14)
C75 H75A 0.96
C75 H75B 0.96
C75 H75C 0.96
C39 H39A 0.96
C39 H39B 0.96
C39 H39C 0.96
C35 H35A 0.96
C35 H35B 0.96
C35 H35C 0.96
C34 H34A 0.96
C34 H34B 0.96
C34 H34C 0.96
C74 C73 1.679(19)
C74 H74A 0.97
C74 H74B 0.97
C63 C64 1.359(15)
C63 C64' 1.531(15)
C63 H63A 0.97
C63 H63B 0.97
C38 H38A 0.96
C38 H38B 0.96
C38 H38C 0.96
C72 C71 1.508(13)
C72 C73 1.557(13)
C72 H72A 0.97
C72 H72B 0.97
C71 H71A 0.97
C71 H71B 0.97
C73 H73A 0.97
C73 H73B 0.97
C66 C67 1.472(16)
C66 C65 1.499(16)
C66 H66A 0.97
C66 H66B 0.97
C64 C65 1.513(15)
C64 H64A 0.97
C64 H64B 0.97
C67 H67A 0.96
C67 H67B 0.96
C67 H67C 0.96
C65 H65A 0.97
C65 H65B 0.97
C67' C66' 1.529(16)
C67' H67D 0.96
C67' H67E 0.96
C67' H67F 0.96
C64' C65' 1.478(15)
C64' H64C 0.97
C64' H64D 0.97
C66' C65' 1.503(16)
C66' H66C 0.97
C66' H66D 0.97
C65' H65C 0.97
C65' H65D 0.97
C55' C56' 1.503(16)
C55' H55A 0.97
C55' H55B 0.97
C56' C57' 1.523(17)
C56' H56A 0.97
C56' H56B 0.97
C57' C58' 1.471(18)
C57' H57A 0.97
C57' H57B 0.97
C58' C59' 1.482(19)
C58' H58A 0.97
C58' H58B 0.97
C59' H59A 0.96
C59' H59B 0.96
C59' H59C 0.96
C57 C58 1.476(19)
C57 C56 1.526(17)
C57 H57C 0.97
C57 H57D 0.97
C55 C56 1.548(16)
C55 H55C 0.97
C55 H55D 0.97
C56 H56C 0.97
C56 H56D 0.97
C58 C59 1.531(19)
C58 H58C 0.97
C58 H58D 0.97
C59 H59D 0.96
C59 H59E 0.96
C59 H59F 0.96
